data_9014233
loop_
_publ_author_name
'Wunder, B.'
'Jahn, S.'
'Koch-Muller M'
'Speziale, S.'

_publ_section_title
;
 The 3.65 A phase, MgSi(OH)6: structural insights from
 DFT-calculations and T-dependent IR spectroscopy
;
_journal_name_full 'American Mineralogist'
_journal_page_first 1043
_journal_page_last 1048
_journal_paper_doi 10.2138/am.2012.4022
_journal_volume 97
_journal_year 2012
_chemical_compound_source Synthetic
_chemical_formula_sum 'H6 Mg O6 Si'
_space_group_IT_number 4
_symmetry_space_group_name_Hall 'P 2yb'
_symmetry_space_group_name_H-M 'P 1 21 1'
_cell_angle_alpha 90
_cell_angle_beta 90.03
_cell_angle_gamma 90
_cell_length_a 5.1131
_cell_length_b 5.1898
_cell_length_c 7.3303
_cell_formula_units_Z 2
_cell_volume 194.517
_database_code_amcsd 0019163
_exptl_crystal_density_diffrn 2.637
_cod_original_formula_sum 'Mg Si O6 H6'
_cod_database_code 9014233
_amcsd_formula_title MgSi(OH)6

loop_
_space_group_symop_operation_xyz
x,y,z
-x,1/2+y,-z

loop_
_atom_site_label
_atom_site_fract_x
_atom_site_fract_y
_atom_site_fract_z
_atom_site_U_iso_or_equiv
Mg 0.75900 0.51400 0.25100 0.00040
Si 0.25000 0.01300 0.25000 0.00040
O1 0.36300 0.97700 0.48200 0.00070
O2 0.86300 0.55000 0.97800 0.00070
O3 0.90700 0.80300 0.69300 0.00070
O4 0.45000 0.66100 0.80200 0.00070
O5 0.94800 0.83900 0.32000 0.00070
O6 0.39100 0.70500 0.18000 0.00070
H1 0.45700 0.80300 0.48900 0.00100
H2 0.96300 0.69900 0.98500 0.00100
H3 0.30600 0.54600 0.77400 0.00100
H4 0.77500 0.95100 0.73100 0.00100
H5 0.93500 0.85200 0.44500 0.00100
H6 0.41200 0.69300 0.05300 0.00100

loop_
_cod_related_entry_id
_cod_related_entry_database
_cod_related_entry_code
1 AMCSD 0019163
